data_4076008
loop_
_publ_author_name
'Adams, Richard D.'
'Smith, Jack L.'

_publ_section_title
;
 Rhenium Carbonyl Complexes Containing Bridging SiPh3and SiPh2Ligands
;
_journal_issue 18
_journal_name_full Organometallics
_journal_page_first 4489
_journal_paper_doi 10.1021/om0504304
_journal_volume 24
_journal_year 2005
_chemical_formula_moiety 'C24 H16 O6 Re2 Si, C6 H6'
_chemical_formula_sum 'C30 H22 O6 Re2 Si'
_chemical_formula_weight 878.97
_chemical_name_systematic
; 
 ? 
;
_space_group_IT_number 19
_symmetry_cell_setting orthorhombic
_symmetry_space_group_name_Hall 'P 2ac 2ab'
_symmetry_space_group_name_H-M 'P 21 21 21'
_atom_sites_solution_hydrogens geom
_atom_sites_solution_primary direct
_atom_sites_solution_secondary difmap
_audit_creation_method SHELXL-97
_cell_angle_alpha 90.00
_cell_angle_beta 90.00
_cell_angle_gamma 90.00
_cell_formula_units_Z 4
_cell_length_a 9.7639(4)
_cell_length_b 16.9418(7)
_cell_length_c 17.9854(8)
_cell_measurement_reflns_used 9444
_cell_measurement_temperature 296(2)
_cell_measurement_theta_max 28.22
_cell_measurement_theta_min 2.40
_cell_volume 2975.1(2)
_computing_cell_refinement 'SAINT+  V6.2 (Bruker, 2001)'
_computing_data_collection 'SMART V5.625 (Bruker, 2001)'
_computing_data_reduction 'SAINT+  V6.2'
_computing_molecular_graphics 'SHELXTL V6.1 (Sheldrick, 1997)'
_computing_publication_material 'SHELXTL V6.1'
_computing_structure_refinement 'SHELXL-97 (Sheldrick, 1997)'
_computing_structure_solution 'SHELXS-97 (Sheldrick, 1990)'
_diffrn_ambient_temperature 296(2)
_diffrn_measured_fraction_theta_full 0.998
_diffrn_measured_fraction_theta_max 0.998
_diffrn_measurement_device_type 'Bruker SMART APEX CCD diffractometer'
_diffrn_measurement_method 'omega scans'
_diffrn_radiation_monochromator graphite
_diffrn_radiation_source 'fine-focus sealed tube'
_diffrn_radiation_type MoK\a
_diffrn_radiation_wavelength 0.71073
_diffrn_reflns_av_R_equivalents 0.0280
_diffrn_reflns_av_sigmaI/netI 0.0254
_diffrn_reflns_limit_h_max 11
_diffrn_reflns_limit_h_min -11
_diffrn_reflns_limit_k_max 19
_diffrn_reflns_limit_k_min -20
_diffrn_reflns_limit_l_max 21
_diffrn_reflns_limit_l_min -21
_diffrn_reflns_number 23874
_diffrn_reflns_theta_full 25.02
_diffrn_reflns_theta_max 25.02
_diffrn_reflns_theta_min 1.65
_diffrn_standards_decay_% <1
_exptl_absorpt_coefficient_mu 8.210
_exptl_absorpt_correction_T_max 0.194
_exptl_absorpt_correction_T_min 0.076
_exptl_absorpt_correction_type multi-scan
_exptl_absorpt_process_details '(SADABS, Bruker, 1997)'
_exptl_crystal_colour yellow
_exptl_crystal_density_diffrn 1.962
_exptl_crystal_density_method 'not measured'
_exptl_crystal_description bar
_exptl_crystal_F_000 1656
_exptl_crystal_size_max 0.60
_exptl_crystal_size_mid 0.25
_exptl_crystal_size_min 0.20
_refine_diff_density_max 0.784
_refine_diff_density_min -0.606
_refine_diff_density_rms 0.103
_refine_ls_extinction_method none
_refine_ls_goodness_of_fit_ref 1.054
_refine_ls_hydrogen_treatment mixed
_refine_ls_matrix_type full
_refine_ls_number_parameters 356
_refine_ls_number_reflns 5239
_refine_ls_number_restraints 8
_refine_ls_restrained_S_all 1.055
_refine_ls_R_factor_all 0.0186
_refine_ls_R_factor_gt 0.0179
_refine_ls_shift/su_max 0.003
_refine_ls_shift/su_mean 0.000
_refine_ls_structure_factor_coef Fsqd
_refine_ls_weighting_details 'calc w=1/[\s^2^(Fo^2^)+(0.0257P)^2^+0.0000P] where P=(Fo^2^+2Fc^2^)/3'
_refine_ls_weighting_scheme calc
_refine_ls_wR_factor_gt 0.0445
_refine_ls_wR_factor_ref 0.0448
_reflns_number_gt 5100
_reflns_number_total 5239
_reflns_threshold_expression >2sigma(I)
_cod_data_source_file om0504304si20050706_060510.cif
_cod_data_source_block Re2Si
_cod_depositor_comments
;
The following automatic conversions were performed:

'_symmetry_cell_setting' value 'Orthorhombic' changed to
'orthorhombic' according to
/home/saulius/struct/CIF-dictionaries/cif_core.dic dictionary named
'cif_core.dic' version 2.4.1 from
2010-06-29.

'_exptl_absorpt_correction_type' value 'Multi-Scan'
changed to 'multi-scan' according to
/home/saulius/struct/CIF-dictionaries/cif_core.dic dictionary named
'cif_core.dic' version 2.4.1 from 2010-06-29.

Automatic conversion script
Id: cif_fix_values 1715 2011-07-08 13:25:40Z adriana 
;
_cod_original_sg_symbol_H-M P2(1)2(1)2(1)
_cod_database_code 4076008

loop_
_symmetry_equiv_pos_as_xyz
'x, y, z'
'-x+1/2, -y, z+1/2'
'-x, y+1/2, -z+1/2'
'x+1/2, -y+1/2, -z'

loop_
_atom_site_label
_atom_site_type_symbol
_atom_site_fract_x
_atom_site_fract_y
_atom_site_fract_z
_atom_site_U_iso_or_equiv
_atom_site_adp_type
_atom_site_occupancy
_atom_site_symmetry_multiplicity
_atom_site_calc_flag
_atom_site_refinement_flags
Re1 Re 0.141364(17) 0.775609(9) 0.843961(9) 0.04545(5) Uani 1 1 d D
Re2 Re 0.274531(17) 0.640279(9) 0.741200(10) 0.04773(6) Uani 1 1 d D
Si1 Si 0.35034(11) 0.83829(6) 0.78707(6) 0.0379(2) Uani 1 1 d .
O11 O 0.3526(5) 0.7035(3) 0.9553(3) 0.0905(12) Uani 1 1 d .
O12 O -0.1159(5) 0.6970(3) 0.9115(3) 0.1033(16) Uani 1 1 d .
O13 O 0.0869(4) 0.9239(2) 0.9369(2) 0.0770(10) Uani 1 1 d .
O14 O -0.0263(5) 0.8375(4) 0.7098(3) 0.1093(17) Uani 1 1 d .
O21 O 0.0285(5) 0.5684(4) 0.6632(3) 0.128(2) Uani 1 1 d .
O22 O 0.2366(6) 0.5120(4) 0.8579(4) 0.146(3) Uani 1 1 d .
C11 C 0.2720(6) 0.7304(3) 0.9166(3) 0.0629(12) Uani 1 1 d .
C12 C -0.0205(5) 0.7230(3) 0.8864(3) 0.0671(14) Uani 1 1 d .
C13 C 0.1083(4) 0.8688(3) 0.9020(2) 0.0502(10) Uani 1 1 d .
C14 C 0.0351(5) 0.8160(3) 0.7592(3) 0.0639(13) Uani 1 1 d .
C21 C 0.1194(6) 0.5962(4) 0.6930(4) 0.0795(16) Uani 1 1 d .
C22 C 0.2485(6) 0.5612(4) 0.8132(4) 0.0829(17) Uani 1 1 d .
C31 C 0.4160(4) 0.7498(2) 0.7323(2) 0.0428(9) Uani 1 1 d .
C32 C 0.3606(5) 0.7332(3) 0.6608(2) 0.0510(10) Uani 1 1 d .
H32 H 0.3138 0.7724 0.6350 0.061 Uiso 1 1 calc R
C33 C 0.3761(5) 0.6577(3) 0.6286(3) 0.0603(12) Uani 1 1 d .
H33 H 0.3380 0.6477 0.5821 0.072 Uiso 1 1 calc R
C34 C 0.4457(5) 0.5989(3) 0.6643(3) 0.0619(13) Uani 1 1 d .
H34 H 0.4558 0.5497 0.6421 0.074 Uiso 1 1 calc R
C35 C 0.5019(5) 0.6137(3) 0.7349(3) 0.0634(13) Uani 1 1 d .
H35 H 0.5468 0.5735 0.7603 0.076 Uiso 1 1 calc R
C36 C 0.4904(4) 0.6892(2) 0.7673(3) 0.0524(10) Uani 1 1 d .
H36 H 0.5328 0.6991 0.8127 0.063 Uiso 1 1 calc R
C37 C 0.3256(4) 0.9194(2) 0.7165(2) 0.0445(9) Uani 1 1 d .
C38 C 0.4161(5) 0.9298(3) 0.6576(2) 0.0517(10) Uani 1 1 d .
H38 H 0.4906 0.8959 0.6531 0.062 Uiso 1 1 calc R
C39 C 0.3989(6) 0.9888(3) 0.6055(3) 0.0635(13) Uani 1 1 d .
H39 H 0.4611 0.9943 0.5667 0.076 Uiso 1 1 calc R
C40 C 0.2902(7) 1.0390(4) 0.6114(3) 0.0771(16) Uani 1 1 d .
H40 H 0.2760 1.0775 0.5754 0.092 Uiso 1 1 calc R
C41 C 0.2020(6) 1.0326(3) 0.6704(3) 0.0730(15) Uani 1 1 d .
H41 H 0.1306 1.0685 0.6755 0.088 Uiso 1 1 calc R
C42 C 0.2185(5) 0.9732(3) 0.7221(3) 0.0552(11) Uani 1 1 d .
H42 H 0.1569 0.9690 0.7613 0.066 Uiso 1 1 calc R
C43 C 0.4956(4) 0.8720(2) 0.8493(2) 0.0446(9) Uani 1 1 d .
C44 C 0.6292(5) 0.8766(3) 0.8227(3) 0.0612(12) Uani 1 1 d .
H44 H 0.6482 0.8595 0.7747 0.073 Uiso 1 1 calc R
C45 C 0.7360(6) 0.9064(3) 0.8670(4) 0.0761(16) Uani 1 1 d .
H45 H 0.8248 0.9088 0.8484 0.091 Uiso 1 1 calc R
C46 C 0.7091(6) 0.9317(3) 0.9367(4) 0.0760(16) Uani 1 1 d .
H46 H 0.7794 0.9519 0.9660 0.091 Uiso 1 1 calc R
C47 C 0.5772(6) 0.9276(3) 0.9649(3) 0.0728(15) Uani 1 1 d .
H47 H 0.5590 0.9443 1.0132 0.087 Uiso 1 1 calc R
C48 C 0.4732(5) 0.8986(3) 0.9211(2) 0.0553(11) Uani 1 1 d .
H48 H 0.3849 0.8968 0.9403 0.066 Uiso 1 1 calc R
H1 H 0.125(3) 0.6744(19) 0.800(3) 0.13(3) Uiso 1 1 d D
C1S C 0.2041(10) 0.7248(8) 0.4171(7) 0.152(5) Uani 1 1 d D
H1S H 0.2234 0.6829 0.3853 0.182 Uiso 1 1 calc R
C2S C 0.2566(10) 0.7980(9) 0.4048(6) 0.144(4) Uani 1 1 d D
H2S H 0.3127 0.8057 0.3637 0.173 Uiso 1 1 calc R
C3S C 0.2304(10) 0.8606(7) 0.4503(7) 0.137(4) Uani 1 1 d D
H3S H 0.2700 0.9095 0.4413 0.164 Uiso 1 1 calc R
C4S C 0.1434(12) 0.8496(9) 0.5104(6) 0.148(4) Uani 1 1 d D
H4S H 0.1216 0.8918 0.5413 0.178 Uiso 1 1 calc R
C5S C 0.0906(10) 0.7773(10) 0.5238(6) 0.145(4) Uani 1 1 d D
H5S H 0.0328 0.7695 0.5642 0.174 Uiso 1 1 calc R
C6S C 0.1220(11) 0.7153(9) 0.4779(7) 0.156(4) Uani 1 1 d D
H6S H 0.0865 0.6655 0.4884 0.187 Uiso 1 1 calc R

loop_
_atom_site_aniso_label
_atom_site_aniso_U_11
_atom_site_aniso_U_22
_atom_site_aniso_U_33
_atom_site_aniso_U_23
_atom_site_aniso_U_13
_atom_site_aniso_U_12
Re1 0.05102(9) 0.03880(9) 0.04655(9) -0.00884(8) 0.00965(7) -0.00692(7)
Re2 0.05524(10) 0.03378(9) 0.05416(10) -0.00862(8) 0.00962(7) -0.00303(7)
Si1 0.0439(5) 0.0304(5) 0.0394(5) 0.0011(4) -0.0003(4) 0.0011(4)
O11 0.111(3) 0.076(3) 0.084(3) 0.024(2) -0.018(3) 0.001(2)
O12 0.100(3) 0.092(3) 0.117(4) -0.031(3) 0.045(3) -0.051(3)
O13 0.092(3) 0.065(2) 0.074(2) -0.032(2) -0.005(2) 0.0085(19)
O14 0.097(3) 0.159(5) 0.072(3) 0.003(3) -0.026(2) -0.017(3)
O21 0.085(3) 0.166(5) 0.134(4) -0.040(4) -0.007(3) -0.044(3)
O22 0.127(4) 0.145(5) 0.165(6) 0.095(5) 0.041(4) 0.005(4)
C11 0.081(3) 0.049(3) 0.059(3) 0.007(2) 0.016(3) -0.013(3)
C12 0.069(3) 0.052(3) 0.080(3) -0.015(3) 0.027(3) -0.023(2)
C13 0.055(2) 0.048(2) 0.047(2) -0.008(2) 0.0039(18) -0.0032(19)
C14 0.054(2) 0.085(4) 0.053(3) -0.017(3) 0.001(2) -0.009(2)
C21 0.068(3) 0.084(4) 0.086(4) -0.012(3) 0.007(3) -0.018(3)
C22 0.079(4) 0.076(4) 0.094(4) 0.019(3) 0.018(3) -0.006(3)
C31 0.0442(19) 0.035(2) 0.049(2) 0.0015(17) 0.0062(17) -0.0008(15)
C32 0.063(2) 0.046(2) 0.043(2) -0.005(2) 0.003(2) -0.005(2)
C33 0.068(3) 0.056(3) 0.057(3) -0.017(2) 0.016(2) -0.012(2)
C34 0.076(3) 0.040(2) 0.070(3) -0.019(2) 0.023(3) -0.002(2)
C35 0.062(3) 0.039(2) 0.089(4) 0.005(2) 0.010(3) 0.010(2)
C36 0.054(2) 0.038(2) 0.065(3) 0.005(2) 0.005(2) 0.0012(18)
C37 0.057(2) 0.035(2) 0.041(2) 0.0025(17) -0.0059(17) 0.0042(17)
C38 0.060(2) 0.050(2) 0.045(2) 0.005(2) 0.002(2) 0.0084(19)
C39 0.084(3) 0.056(3) 0.051(3) 0.015(2) 0.015(2) 0.011(2)
C40 0.097(4) 0.074(3) 0.061(3) 0.028(3) 0.000(3) 0.024(3)
C41 0.077(3) 0.065(3) 0.077(4) 0.020(3) 0.004(3) 0.033(3)
C42 0.057(2) 0.055(3) 0.054(3) 0.007(2) 0.008(2) 0.011(2)
C43 0.052(2) 0.0290(18) 0.053(2) 0.0048(19) -0.0097(18) -0.0011(15)
C44 0.053(2) 0.057(3) 0.074(3) -0.008(2) -0.008(2) 0.002(2)
C45 0.054(3) 0.061(3) 0.113(5) -0.005(3) -0.018(3) 0.003(2)
C46 0.077(4) 0.066(3) 0.085(4) 0.007(3) -0.040(3) -0.009(3)
C47 0.088(4) 0.075(4) 0.056(3) 0.000(3) -0.019(3) -0.021(3)
C48 0.068(3) 0.056(3) 0.042(2) 0.004(2) -0.004(2) -0.014(2)
C1S 0.085(6) 0.197(12) 0.173(11) -0.076(10) -0.034(6) 0.011(7)
C2S 0.087(6) 0.218(13) 0.127(8) -0.004(9) -0.014(5) -0.021(8)
C3S 0.112(7) 0.135(8) 0.163(10) 0.007(8) -0.053(7) -0.016(7)
C4S 0.110(7) 0.212(14) 0.121(8) -0.048(9) -0.038(7) 0.018(9)
C5S 0.109(7) 0.240(15) 0.087(6) -0.018(9) -0.022(5) -0.003(9)
C6S 0.105(7) 0.211(13) 0.152(10) 0.012(10) -0.053(7) -0.038(8)

loop_
_atom_type_symbol
_atom_type_description
_atom_type_scat_dispersion_real
_atom_type_scat_dispersion_imag
_atom_type_scat_source
C C 0.0033 0.0016 'International Tables Vol C Tables 4.2.6.8 and 6.1.1.4'
H H 0.0000 0.0000 'International Tables Vol C Tables 4.2.6.8 and 6.1.1.4'
O O 0.0106 0.0060 'International Tables Vol C Tables 4.2.6.8 and 6.1.1.4'
Si Si 0.0817 0.0704 'International Tables Vol C Tables 4.2.6.8 and 6.1.1.4'
Re Re -1.0185 7.2310 'International Tables Vol C Tables 4.2.6.8 and 6.1.1.4'

loop_
_geom_angle_atom_site_label_1
_geom_angle_atom_site_label_2
_geom_angle_atom_site_label_3
_geom_angle
C13 Re1 C14 92.6(2)
C13 Re1 C12 91.6(2)
C14 Re1 C12 92.0(2)
C13 Re1 C11 93.9(2)
C14 Re1 C11 170.3(2)
C12 Re1 C11 94.9(2)
C13 Re1 Si1 90.57(13)
C14 Re1 Si1 88.03(15)
C12 Re1 Si1 177.85(15)
C11 Re1 Si1 84.80(14)
C13 Re1 Re2 164.93(13)
C14 Re1 Re2 90.92(15)
C12 Re1 Re2 102.94(15)
C11 Re1 Re2 80.99(15)
Si1 Re1 Re2 74.91(2)
C13 Re1 H1 163.0(5)
C14 Re1 H1 87(2)
C12 Re1 H1 71.5(6)
C11 Re1 H1 89(2)
Si1 Re1 H1 106.4(5)
Re2 Re1 H1 31.9(4)
C22 Re2 C21 85.8(3)
C22 Re2 C35 91.5(2)
C21 Re2 C35 132.8(2)
C22 Re2 C33 139.9(2)
C21 Re2 C33 89.5(2)
C35 Re2 C33 63.5(2)
C22 Re2 C34 107.3(2)
C21 Re2 C34 100.8(2)
C35 Re2 C34 36.0(2)
C33 Re2 C34 34.88(19)
C22 Re2 C32 166.2(2)
C21 Re2 C32 105.9(2)
C35 Re2 C32 75.29(17)
C33 Re2 C32 35.99(15)
C34 Re2 C32 63.90(17)
C22 Re2 C36 103.8(2)
C21 Re2 C36 163.9(2)
C35 Re2 C36 35.84(17)
C33 Re2 C36 74.76(18)
C34 Re2 C36 64.24(17)
C32 Re2 C36 63.18(16)
C22 Re2 C31 134.3(2)
C21 Re2 C31 139.3(2)
C35 Re2 C31 64.69(15)
C33 Re2 C31 64.84(15)
C34 Re2 C31 76.54(15)
C32 Re2 C31 35.90(15)
C36 Re2 C31 35.38(14)
C22 Re2 Re1 93.3(2)
C21 Re2 Re1 102.73(19)
C35 Re2 Re1 124.44(14)
C33 Re2 Re1 126.52(12)
C34 Re2 Re1 149.69(12)
C32 Re2 Re1 91.22(11)
C36 Re2 Re1 89.79(11)
C31 Re2 Re1 73.16(9)
C22 Re2 H1 74.2(18)
C21 Re2 H1 76.1(13)
C35 Re2 H1 147.5(19)
C33 Re2 H1 143(2)
C34 Re2 H1 176.5(19)
C32 Re2 H1 115.2(16)
C36 Re2 H1 118.7(11)
C31 Re2 H1 104.7(5)
Re1 Re2 H1 31.8(4)
C37 Si1 C43 105.88(18)
C37 Si1 C31 105.54(18)
C43 Si1 C31 106.92(18)
C37 Si1 Re1 118.51(14)
C43 Si1 Re1 119.57(14)
C31 Si1 Re1 98.71(12)
O11 C11 Re1 176.1(5)
O12 C12 Re1 176.1(5)
O13 C13 Re1 179.0(4)
O14 C14 Re1 178.4(5)
O21 C21 Re2 178.3(6)
O22 C22 Re2 178.0(6)
C36 C31 C32 117.1(4)
C36 C31 Si1 121.1(3)
C32 C31 Si1 119.7(3)
C36 C31 Re2 72.1(2)
C32 C31 Re2 71.2(2)
Si1 C31 Re2 113.15(17)
C33 C32 C31 120.6(4)
C33 C32 Re2 71.1(3)
C31 C32 Re2 72.9(2)
C33 C32 H32 119.7
C31 C32 H32 119.7
Re2 C32 H32 128.6
C34 C33 C32 121.4(5)
C34 C33 Re2 72.8(3)
C32 C33 Re2 72.9(3)
C34 C33 H33 119.3
C32 C33 H33 119.3
Re2 C33 H33 127.1
C33 C34 C35 119.3(4)
C33 C34 Re2 72.3(3)
C35 C34 Re2 71.5(3)
C33 C34 H34 120.4
C35 C34 H34 120.4
Re2 C34 H34 127.9
C34 C35 C36 120.3(5)
C34 C35 Re2 72.5(3)
C36 C35 Re2 73.8(3)
C34 C35 H35 119.9
C36 C35 H35 119.9
Re2 C35 H35 125.6
C31 C36 C35 121.2(5)
C31 C36 Re2 72.6(2)
C35 C36 Re2 70.3(3)
C31 C36 H36 119.4
C35 C36 H36 119.4
Re2 C36 H36 130.4
C42 C37 C38 116.8(4)
C42 C37 Si1 121.6(3)
C38 C37 Si1 121.6(3)
C39 C38 C37 122.1(4)
C39 C38 H38 119.0
C37 C38 H38 119.0
C40 C39 C38 119.6(5)
C40 C39 H39 120.2
C38 C39 H39 120.2
C39 C40 C41 120.0(5)
C39 C40 H40 120.0
C41 C40 H40 120.0
C40 C41 C42 120.3(5)
C40 C41 H41 119.8
C42 C41 H41 119.8
C41 C42 C37 121.1(4)
C41 C42 H42 119.4
C37 C42 H42 119.4
C48 C43 C44 116.8(4)
C48 C43 Si1 122.1(3)
C44 C43 Si1 121.0(4)
C43 C44 C45 121.4(5)
C43 C44 H44 119.3
C45 C44 H44 119.3
C46 C45 C44 119.7(5)
C46 C45 H45 120.2
C44 C45 H45 120.2
C45 C46 C47 120.3(5)
C45 C46 H46 119.9
C47 C46 H46 119.9
C48 C47 C46 119.6(5)
C48 C47 H47 120.2
C46 C47 H47 120.2
C47 C48 C43 122.3(5)
C47 C48 H48 118.9
C43 C48 H48 118.9
C2S C1S C6S 117.3(11)
C2S C1S H1S 121.3
C6S C1S H1S 121.3
C1S C2S C3S 122.8(10)
C1S C2S H2S 118.6
C3S C2S H2S 118.6
C2S C3S C4S 118.6(11)
C2S C3S H3S 120.7
C4S C3S H3S 120.7
C5S C4S C3S 119.6(12)
C5S C4S H4S 120.2
C3S C4S H4S 120.2
C4S C5S C6S 120.2(11)
C4S C5S H5S 119.9
C6S C5S H5S 119.9
C1S C6S C5S 121.5(12)
C1S C6S H6S 119.3
C5S C6S H6S 119.3

loop_
_geom_bond_atom_site_label_1
_geom_bond_atom_site_label_2
_geom_bond_distance
Re1 C13 1.920(4)
Re1 C14 1.967(6)
Re1 C12 1.969(5)
Re1 C11 1.980(6)
Re1 Si1 2.5175(11)
Re1 Re2 3.2192(2)
Re1 H1 1.894(10)
Re2 C22 1.881(6)
Re2 C21 1.898(6)
Re2 C35 2.268(5)
Re2 C33 2.274(5)
Re2 C34 2.280(5)
Re2 C32 2.297(4)
Re2 C36 2.313(5)
Re2 C31 2.319(4)
Re2 H1 1.897(10)
Si1 C37 1.887(4)
Si1 C43 1.895(4)
Si1 C31 1.905(4)
O11 C11 1.146(7)
O12 C12 1.125(6)
O13 C13 1.144(5)
O14 C14 1.132(7)
O21 C21 1.139(7)
O22 C22 1.163(7)
C31 C36 1.408(6)
C31 C32 1.423(6)
C32 C33 1.412(6)
C32 H32 0.9300
C33 C34 1.365(7)
C33 H33 0.9300
C34 C35 1.406(8)
C34 H34 0.9300
C35 C36 1.410(7)
C35 H35 0.9300
C36 H36 0.9300
C37 C42 1.390(6)
C37 C38 1.391(6)
C38 C39 1.379(6)
C38 H38 0.9300
C39 C40 1.364(8)
C39 H39 0.9300
C40 C41 1.371(8)
C40 H40 0.9300
C41 C42 1.380(7)
C41 H41 0.9300
C42 H42 0.9300
C43 C48 1.385(7)
C43 C44 1.391(7)
C44 C45 1.406(7)
C44 H44 0.9300
C45 C46 1.351(8)
C45 H45 0.9300
C46 C47 1.386(9)
C46 H46 0.9300
C47 C48 1.376(7)
C47 H47 0.9300
C48 H48 0.9300
C1S C2S 1.359(11)
C1S C6S 1.366(11)
C1S H1S 0.9300
C2S C3S 1.364(11)
C2S H2S 0.9300
C3S C4S 1.386(11)
C3S H3S 0.9300
C4S C5S 1.351(11)
C4S H4S 0.9300
C5S C6S 1.371(11)
C5S H5S 0.9300
C6S H6S 0.9300
